data_8100872
loop_
_publ_author_name
'Klinga, Martti'
'Turpeinen, Urho'
'H\"am\"al\"ainen, Reijo'

_publ_section_title
;
Crystal structure of catena-poly[(dimethyl(2-hydroxyethyl)ammonium)-
{sodium-\m-[aquatris(dimethyl(2-hydroxyethyl)ammonium)-sodiumheptamolybdato
(VI)-O',O'',O''':O'''',O''''',O'''''']}diwater], {(C~4~H~12~NO)[(C~4~H~12~NO)
~3~(H~2~O)Na~2~Mo~7~O~24~] &#x00B7; 2H~2~O}~n~
;
_journal_issue 1
_journal_name_full 'Zeitschrift f\"ur Kristallographie - New Crystal Structures'
_journal_page_first 132
_journal_page_last 134
_journal_volume 216
_journal_year 2001
_chemical_formula_sum 'C16 H54 Mo7 N4 Na2 O31'
_chemical_formula_weight 1516.19
_space_group_IT_number 19
_symmetry_cell_setting orthorhombic
_symmetry_space_group_name_Hall 'P 2ac 2ab'
_symmetry_space_group_name_H-M 'P 21 21 21'
_cell_angle_alpha 90.00
_cell_angle_beta 90.00
_cell_angle_gamma 90.00
_cell_formula_units_Z 4
_cell_length_a 14.857(3)
_cell_length_b 16.266(3)
_cell_length_c 17.769(3)
_cell_measurement_temperature 293(2)
_cell_volume 4294.1(14)
_diffrn_ambient_temperature 293(2)
_exptl_crystal_density_diffrn 2.345
_cod_database_code 8100872

loop_
_symmetry_equiv_pos_as_xyz
'x, y, z'
'-x+1/2, -y, z+1/2'
'-x, y+1/2, -z+1/2'
'x+1/2, -y+1/2, -z'

loop_
_atom_site_label
_atom_site_type_symbol
_atom_site_fract_x
_atom_site_fract_y
_atom_site_fract_z
_atom_site_U_iso_or_equiv
_atom_site_adp_type
_atom_site_occupancy
_atom_site_calc_flag
_atom_site_refinement_flags
_atom_site_disorder_assembly
_atom_site_disorder_group
Mo1 Mo -0.01376(7) 0.50160(6) 0.53857(6) 0.0221(2) Uani 1 d . . .
Mo2 Mo 0.02689(7) 0.48653(7) 0.72588(6) 0.0282(3) Uani 1 d . . .
Mo3 Mo 0.00104(7) 0.51864(7) 0.34969(6) 0.0275(3) Uani 1 d . . .
Mo4 Mo 0.13363(8) 0.36278(6) 0.61601(6) 0.0268(3) Uani 1 d . . .
Mo5 Mo 0.12487(8) 0.38219(7) 0.43137(6) 0.0257(3) Uani 1 d . . .
Mo6 Mo 0.14035(8) 0.61915(7) 0.63343(6) 0.0271(3) Uani 1 d . . .
Mo7 Mo 0.12605(8) 0.63767(6) 0.45059(6) 0.0258(3) Uani 1 d . . .
Na1 Na 0.2626(4) 0.4791(4) 0.7799(3) 0.0428(14) Uani 1 d . . .
Na2 Na -0.2292(6) 0.4456(4) 0.7165(4) 0.064(2) Uani 1 d . . .
O1 O 0.0995(5) 0.4917(5) 0.6217(5) 0.0252(19) Uani 1 d . . .
O2 O 0.0894(6) 0.5100(6) 0.4470(5) 0.030(2) Uani 1 d . . .
O3 O 0.0233(7) 0.3894(6) 0.5287(5) 0.030(2) Uani 1 d . . .
O4 O 0.0283(7) 0.6113(6) 0.5467(5) 0.031(2) Uani 1 d . . .
O5 O -0.0813(6) 0.4974(6) 0.6175(5) 0.032(2) Uani 1 d . . .
O6 O -0.0881(6) 0.5091(5) 0.4626(5) 0.032(2) Uani 1 d . . .
O7 O 0.0321(6) 0.3767(5) 0.6876(5) 0.031(2) Uani 1 d . . .
O8 O 0.0381(7) 0.6011(6) 0.7026(5) 0.031(2) Uani 1 d . . .
O9 O -0.0772(6) 0.4831(6) 0.7713(5) 0.038(2) Uani 1 d . . .
O10 O 0.1067(6) 0.4797(7) 0.7952(5) 0.040(2) Uani 1 d . . .
O11 O 0.0153(7) 0.4028(6) 0.3696(5) 0.033(2) Uani 1 d . . .
O12 O 0.0129(6) 0.6292(5) 0.3871(5) 0.030(2) Uani 1 d . . .
O13 O -0.1021(6) 0.5230(6) 0.3072(6) 0.038(2) Uani 1 d . . .
O14 O 0.0773(7) 0.5261(6) 0.2771(6) 0.038(2) Uani 1 d . . .
O15 O 0.1954(7) 0.3865(5) 0.5223(5) 0.032(2) Uani 1 d . . .
O16 O 0.2217(7) 0.3721(7) 0.6766(5) 0.041(3) Uani 1 d . . .
O17 O 0.1168(8) 0.2593(6) 0.6038(6) 0.041(3) Uani 1 d . . .
O18 O 0.1162(6) 0.2780(5) 0.4234(6) 0.031(2) Uani 1 d . . .
O19 O 0.2072(7) 0.4100(6) 0.3689(5) 0.035(2) Uani 1 d . . .
O20 O 0.1976(6) 0.6139(5) 0.5371(5) 0.027(2) Uani 1 d . . .
O21 O 0.2292(7) 0.5923(6) 0.6901(6) 0.039(3) Uani 1 d . . .
O22 O 0.1300(7) 0.7238(5) 0.6407(5) 0.037(2) Uani 1 d . . .
O23 O 0.1119(8) 0.7413(5) 0.4607(6) 0.042(3) Uani 1 d . . .
O24 O 0.2068(7) 0.6270(6) 0.3825(6) 0.039(2) Uani 1 d . . .
O25 O -0.2146(7) 0.3717(7) 0.8384(7) 0.050(3) Uani 1 d G . .
H25A H -0.1577 0.3638 0.8422 0.059 Uiso 1 d . . .
C11 C -0.2403(12) 0.3814(11) 0.9171(10) 0.056(5) Uani 1 d . . .
H11A H -0.2070 0.3437 0.9490 0.067 Uiso 1 calc R . .
H11B H -0.3042 0.3718 0.9239 0.067 Uiso 1 calc R . .
C12 C -0.216(2) 0.472(2) 0.9352(16) 0.164(17) Uani 1 d . . .
H12A H -0.2526 0.5079 0.9049 0.197 Uiso 1 calc R . .
H12B H -0.2285 0.4827 0.9878 0.197 Uiso 1 calc R . .
N11 N -0.1231(8) 0.4876(8) 0.9205(7) 0.044(3) Uani 1 d . . .
H11C H -0.1117 0.4742 0.8717 0.052 Uiso 1 calc R . .
C13 C -0.101(3) 0.571(2) 0.931(2) 0.165(15) Uiso 1 d . . .
H13B H -0.0380 0.5785 0.9193 0.248 Uiso 1 calc R . .
H13C H -0.1116 0.5860 0.9821 0.248 Uiso 1 calc R . .
H13D H -0.1365 0.6041 0.8980 0.248 Uiso 1 calc R . .
C14 C -0.0515(9) 0.4534(8) 0.9667(9) 0.22(2) Uiso 1 d . . .
H14B H 0.0058 0.4700 0.9468 0.324 Uiso 1 calc R . .
H14C H -0.0555 0.3945 0.9664 0.324 Uiso 1 calc R . .
H14D H -0.0576 0.4731 1.0174 0.324 Uiso 1 calc R . .
O26 O -0.2539(9) 0.5871(8) 0.7209(9) 0.081(5) Uani 1 d R . .
H26A H -0.2917 0.5968 0.6844 0.121 Uiso 1 d . . .
C21 C -0.1883(13) 0.6488(12) 0.7138(14) 0.075(6) Uani 1 d . . .
H21A H -0.1296 0.6276 0.7277 0.090 Uiso 1 calc R . .
H21B H -0.2025 0.6948 0.7464 0.090 Uiso 1 calc R . .
C22 C -0.1880(13) 0.6768(11) 0.6302(13) 0.074(7) Uani 1 d . . .
H22B H -0.1948 0.6296 0.5973 0.089 Uiso 1 calc R . .
H22C H -0.2375 0.7143 0.6210 0.089 Uiso 1 calc R . .
N21 N -0.1010(10) 0.7183(9) 0.6153(9) 0.055(4) Uani 1 d . . .
H21C H -0.0577 0.6787 0.6162 0.067 Uiso 1 calc R . .
C23 C -0.0723(15) 0.7838(12) 0.6700(14) 0.086(8) Uani 1 d . . .
H23B H -0.0151 0.8058 0.6549 0.129 Uiso 1 calc R . .
H23C H -0.0672 0.7605 0.7195 0.129 Uiso 1 calc R . .
H23D H -0.1163 0.8271 0.6706 0.129 Uiso 1 calc R . .
C24 C -0.1015(7) 0.7533(6) 0.5378(6) 0.071(6) Uani 1 d . . .
H24B H -0.0450 0.7799 0.5281 0.106 Uiso 1 calc R . .
H24C H -0.1494 0.7926 0.5334 0.106 Uiso 1 calc R . .
H24D H -0.1105 0.7099 0.5020 0.106 Uiso 1 calc R . .
O27 O -0.1424(7) 0.3300(6) 0.6804(6) 0.054(3) Uani 1 d R . .
H27A H -0.1036 0.3257 0.7166 0.081 Uiso 1 d . . .
C31 C -0.1655(11) 0.2474(9) 0.6647(9) 0.043(4) Uani 1 d . . .
H31A H -0.2286 0.2449 0.6508 0.052 Uiso 1 calc R . .
H31B H -0.1575 0.2149 0.7100 0.052 Uiso 1 calc R . .
C32 C -0.1105(11) 0.2109(9) 0.6031(8) 0.041(4) Uani 1 d . . .
H32A H -0.0504 0.2006 0.6223 0.049 Uiso 1 calc R . .
H32B H -0.1364 0.1582 0.5897 0.049 Uiso 1 calc R . .
N31 N -0.1026(9) 0.2610(7) 0.5336(7) 0.040(3) Uani 1 d . . .
H31C H -0.0619 0.3016 0.5428 0.048 Uiso 1 calc R . .
C33 C -0.0678(13) 0.2116(12) 0.4715(10) 0.061(5) Uani 1 d . . .
H33A H -0.0127 0.1856 0.4865 0.092 Uiso 1 calc R . .
H33B H -0.0568 0.2464 0.4288 0.092 Uiso 1 calc R . .
H33C H -0.1112 0.1703 0.4582 0.092 Uiso 1 calc R . .
C34 C -0.1872(11) 0.3008(10) 0.5095(10) 0.047(4) Uani 1 d . . .
H34A H -0.2105 0.3335 0.5499 0.070 Uiso 1 calc R . .
H34B H -0.2304 0.2593 0.4961 0.070 Uiso 1 calc R . .
H34C H -0.1757 0.3352 0.4667 0.070 Uiso 1 calc R . .
O28 O 0.1268(9) 0.8264(7) 0.1997(8) 0.070(4) Uani 1 d . . .
H28A H 0.0828 0.8563 0.1952 0.085 Uiso 1 calc R . .
C41 C 0.0998(13) 0.7499(11) 0.2294(11) 0.058(5) Uani 1 d . . .
H41A H 0.1273 0.7439 0.2787 0.069 Uiso 1 calc R . .
H41B H 0.1245 0.7071 0.1975 0.069 Uiso 1 calc R . .
C42 C 0.0038(15) 0.7348(11) 0.2375(10) 0.066(5) Uani 1 d . . .
H42A H -0.0069 0.6762 0.2334 0.079 Uiso 1 calc R . .
H42B H -0.0274 0.7613 0.1961 0.079 Uiso 1 calc R . .
N41 N -0.0368(10) 0.7657(7) 0.3122(8) 0.051(4) Uani 1 d . . .
H41C H -0.0180 0.7307 0.3490 0.062 Uiso 1 calc R . .
C43 C -0.1350(15) 0.7532(15) 0.3031(16) 0.098(9) Uani 1 d . . .
H43A H -0.1655 0.7702 0.3481 0.147 Uiso 1 calc R . .
H43B H -0.1470 0.6961 0.2939 0.147 Uiso 1 calc R . .
H43C H -0.1562 0.7853 0.2613 0.147 Uiso 1 calc R . .
C44 C -0.0091(7) 0.8454(7) 0.3331(7) 0.133(13) Uani 1 d . . .
H44A H -0.0365 0.8599 0.3802 0.200 Uiso 1 calc R . .
H44B H -0.0272 0.8839 0.2952 0.200 Uiso 1 calc R . .
H44C H 0.0552 0.8465 0.3383 0.200 Uiso 1 calc R . .
O1W O -0.6577(7) 0.4992(7) 0.5276(7) 0.068(4) Uani 1 d R . .
H11 H -0.6481 0.5042 0.4805 0.103 Uiso 1 d . . .
H12 H -0.7099 0.4775 0.5271 0.103 Uiso 1 d . . .
O2W O -0.5215(9) 0.4578(8) 0.6261(6) 0.064(4) Uani 1 d . . .
H21 H -0.5301 0.4571 0.6737 0.097 Uiso 1 d . . .
H22 H -0.5712 0.4786 0.6118 0.097 Uiso 1 d . . .
O3W O -0.3470(9) 0.3944(9) 0.6306(7) 0.073(4) Uani 1 d . . .
H31 H -0.3122 0.4118 0.5953 0.110 Uiso 1 d . . .
H32 H -0.3967 0.4179 0.6240 0.110 Uiso 1 d . . .

loop_
_atom_site_aniso_label
_atom_site_aniso_U_11
_atom_site_aniso_U_22
_atom_site_aniso_U_33
_atom_site_aniso_U_23
_atom_site_aniso_U_13
_atom_site_aniso_U_12
Mo1 0.0265(5) 0.0145(5) 0.0253(5) -0.0003(4) -0.0003(4) 0.0005(4)
Mo2 0.0368(6) 0.0232(6) 0.0247(6) 0.0004(5) 0.0048(5) -0.0026(5)
Mo3 0.0359(6) 0.0222(6) 0.0242(6) -0.0004(5) -0.0051(5) 0.0001(5)
Mo4 0.0331(6) 0.0178(5) 0.0294(6) 0.0018(5) -0.0014(5) 0.0035(5)
Mo5 0.0322(6) 0.0181(5) 0.0269(6) -0.0034(5) 0.0001(5) 0.0038(5)
Mo6 0.0359(6) 0.0188(5) 0.0265(6) -0.0019(5) 0.0006(5) -0.0058(5)
Mo7 0.0350(6) 0.0172(5) 0.0251(5) 0.0020(5) -0.0004(5) -0.0022(5)
Na1 0.050(3) 0.034(3) 0.044(4) -0.002(3) -0.005(3) 0.000(3)
Na2 0.090(5) 0.034(3) 0.069(5) 0.000(3) -0.024(5) 0.005(4)
O1 0.024(4) 0.021(5) 0.031(5) 0.002(4) -0.007(4) -0.001(4)
O2 0.037(5) 0.027(5) 0.027(5) 0.003(5) 0.003(4) 0.009(4)
O3 0.043(6) 0.028(5) 0.018(5) 0.001(4) 0.008(4) -0.007(4)
O4 0.036(5) 0.026(5) 0.031(5) 0.001(4) -0.003(4) 0.007(4)
O5 0.038(5) 0.025(5) 0.034(5) 0.004(5) 0.006(4) 0.005(5)
O6 0.038(5) 0.023(5) 0.036(5) 0.004(5) -0.014(4) -0.001(4)
O7 0.038(5) 0.016(4) 0.039(6) 0.009(4) 0.009(4) -0.003(4)
O8 0.039(5) 0.029(5) 0.024(5) -0.009(4) 0.003(4) -0.006(4)
O9 0.041(5) 0.043(6) 0.030(5) -0.014(5) 0.005(4) -0.012(5)
O10 0.050(6) 0.045(6) 0.025(5) 0.004(5) -0.010(4) -0.017(5)
O11 0.040(6) 0.026(5) 0.034(6) -0.011(4) -0.001(4) -0.007(4)
O12 0.042(6) 0.021(5) 0.026(5) 0.005(4) 0.005(4) 0.010(4)
O13 0.036(5) 0.034(5) 0.043(6) -0.008(5) -0.020(4) 0.008(5)
O14 0.052(6) 0.031(5) 0.031(5) 0.006(5) 0.005(5) 0.006(5)
O15 0.041(6) 0.019(5) 0.036(6) 0.002(4) 0.002(4) 0.005(4)
O16 0.049(6) 0.040(6) 0.033(6) -0.001(5) -0.020(5) 0.001(5)
O17 0.052(6) 0.019(5) 0.050(7) 0.006(5) 0.001(6) -0.005(5)
O18 0.034(5) 0.016(4) 0.044(6) -0.004(4) 0.001(5) 0.004(4)
O19 0.045(6) 0.033(5) 0.028(5) 0.009(4) 0.005(4) -0.003(5)
O20 0.030(5) 0.019(4) 0.032(5) 0.003(4) 0.000(4) -0.009(4)
O21 0.046(6) 0.032(6) 0.040(6) 0.004(5) -0.003(5) -0.009(5)
O22 0.057(6) 0.014(4) 0.040(6) -0.002(4) -0.002(6) -0.006(5)
O23 0.061(7) 0.013(5) 0.053(7) 0.007(5) -0.006(6) 0.000(5)
O24 0.049(6) 0.031(6) 0.037(6) -0.003(5) 0.012(5) -0.001(5)
O25 0.035(5) 0.039(6) 0.074(8) 0.009(6) 0.021(6) 0.003(5)
C11 0.058(10) 0.050(11) 0.060(11) -0.009(10) 0.020(9) -0.010(9)
C12 0.15(3) 0.24(4) 0.10(2) -0.09(3) 0.08(2) -0.10(3)
N11 0.051(7) 0.041(7) 0.039(7) -0.004(6) -0.001(6) -0.006(7)
O26 0.076(10) 0.056(8) 0.110(12) 0.023(9) 0.030(10) 0.029(7)
C21 0.063(12) 0.045(11) 0.116(19) 0.005(13) 0.026(13) 0.013(9)
C22 0.058(11) 0.039(10) 0.12(2) -0.017(12) -0.018(13) -0.001(9)
N21 0.050(8) 0.044(8) 0.073(10) -0.015(8) -0.012(8) 0.017(7)
C23 0.085(15) 0.044(11) 0.13(2) -0.017(13) -0.035(15) 0.001(11)
C24 0.064(14) 0.070(14) 0.078(15) 0.021(12) 0.015(11) -0.010(11)
O27 0.050(6) 0.042(6) 0.071(8) -0.016(6) -0.005(6) -0.021(6)
C31 0.054(9) 0.025(8) 0.052(10) -0.004(7) -0.013(8) -0.016(7)
C32 0.060(10) 0.029(8) 0.033(8) 0.003(6) 0.002(7) -0.009(7)
N31 0.044(8) 0.025(6) 0.051(8) -0.011(6) 0.011(6) -0.011(6)
C33 0.072(12) 0.054(11) 0.057(12) -0.002(10) 0.028(10) -0.002(10)
C34 0.054(9) 0.037(9) 0.049(10) 0.007(8) -0.001(8) -0.011(7)
O28 0.072(8) 0.053(8) 0.087(10) 0.013(7) -0.016(8) -0.005(7)
C41 0.069(12) 0.052(10) 0.053(11) 0.020(9) -0.012(10) 0.011(9)
C42 0.104(15) 0.042(10) 0.052(11) -0.006(9) -0.011(12) 0.008(10)
N41 0.067(9) 0.023(6) 0.064(9) 0.016(7) -0.009(8) 0.003(6)
C43 0.068(15) 0.082(16) 0.14(3) -0.010(17) -0.016(17) 0.008(13)
C44 0.22(4) 0.047(13) 0.13(2) -0.020(15) -0.08(3) 0.000(18)
O1W 0.042(6) 0.066(9) 0.096(10) 0.004(8) -0.011(6) -0.010(6)
O2W 0.074(8) 0.077(9) 0.042(7) -0.010(6) 0.010(6) 0.008(7)
O3W 0.058(7) 0.085(10) 0.077(10) 0.005(8) 0.000(7) -0.003(7)

loop_
_geom_bond_atom_site_label_1
_geom_bond_atom_site_label_2
_geom_bond_distance
_geom_bond_site_symmetry_2
_geom_bond_publ_flag
Mo1 O5 1.726(8) . ?
Mo1 O6 1.748(8) . ?
Mo1 O4 1.896(9) . ?
Mo1 O3 1.914(10) . ?
Mo1 O2 2.240(9) . ?
Mo1 O1 2.245(8) . ?
Mo2 O10 1.714(9) . ?
Mo2 O9 1.745(9) . ?
Mo2 O7 1.913(9) . ?
Mo2 O8 1.917(9) . ?
Mo2 O1 2.145(8) . ?
Mo2 O5 2.514(9) . ?
Mo2 Mo6 3.1928(16) . ?
Mo2 Na1 3.633(6) . ?
Mo3 O13 1.710(8) . ?
Mo3 O14 1.721(10) . ?
Mo3 O12 1.925(9) . ?
Mo3 O11 1.930(10) . ?
Mo3 O2 2.175(9) . ?
Mo3 O6 2.409(9) . ?
Mo4 O16 1.701(10) . ?
Mo4 O17 1.715(9) . ?
Mo4 O15 1.940(9) . ?
Mo4 O7 1.986(9) . ?
Mo4 O1 2.160(9) . ?
Mo4 O3 2.299(10) . ?
Mo5 O18 1.706(9) . ?
Mo5 O19 1.712(10) . ?
Mo5 O15 1.928(10) . ?
Mo5 O11 1.991(10) . ?
Mo5 O2 2.162(9) . ?
Mo5 O3 2.298(9) . ?
Mo6 O22 1.714(8) . ?
Mo6 O21 1.716(11) . ?
Mo6 O20 1.914(9) . ?
Mo6 O8 1.976(10) . ?
Mo6 O1 2.170(9) . ?
Mo6 O4 2.272(10) . ?
Mo7 O23 1.709(9) . ?
Mo7 O24 1.713(10) . ?
Mo7 O20 1.908(9) . ?
Mo7 O12 2.029(10) . ?
Mo7 O2 2.148(10) . ?
Mo7 O4 2.281(10) . ?
Na1 O10 2.333(11) . ?
Na1 O14 2.380(12) 2_565 ?
Na1 O19 2.442(11) 2_565 ?
Na1 O21 2.487(12) . ?
Na1 O24 2.552(11) 2_565 ?
Na1 O16 2.601(12) . ?
Na2 O26 2.332(15) . ?
Na2 O27 2.369(13) . ?
Na2 O3W 2.467(15) . ?
Na2 O25 2.487(14) . ?
Na2 O9 2.535(12) . ?
Na2 O5 2.938(12) . ?
Na2 H31 2.5404 . ?
O14 Na1 2.380(12) 2_564 ?
O19 Na1 2.442(11) 2_564 ?
O24 Na1 2.552(11) 2_564 ?
O25 C11 1.46(2) . ?
O25 H25A 0.8573 . ?
C11 C12 1.54(3) . ?
C11 H11A 0.9700 . ?
C11 H11B 0.9700 . ?
C12 N11 1.43(3) . ?
C12 H12A 0.9700 . ?
C12 H12B 0.9700 . ?
N11 C13 1.40(3) . ?
N11 C14 1.454(17) . ?
N11 H11C 0.9100 . ?
C13 H13B 0.9600 . ?
C13 H13C 0.9600 . ?
C13 H13D 0.9600 . ?
C14 H14B 0.9600 . ?
C14 H14C 0.9600 . ?
C14 H14D 0.9600 . ?
O26 C21 1.41(2) . ?
O26 H26A 0.8722 . ?
C21 C22 1.55(3) . ?
C21 H21A 0.9700 . ?
C21 H21B 0.9700 . ?
C22 N21 1.48(2) . ?
C22 H22B 0.9700 . ?
C22 H22C 0.9700 . ?
N21 C24 1.490(18) . ?
N21 C23 1.50(2) . ?
N21 H21C 0.9100 . ?
C23 H23B 0.9600 . ?
C23 H23C 0.9600 . ?
C23 H23D 0.9600 . ?
C24 H24B 0.9600 . ?
C24 H24C 0.9600 . ?
C24 H24D 0.9600 . ?
O27 C31 1.415(16) . ?
O27 H27A 0.8665 . ?
C31 C32 1.49(2) . ?
C31 H31A 0.9700 . ?
C31 H31B 0.9700 . ?
C32 N31 1.484(18) . ?
C32 H32A 0.9700 . ?
C32 H32B 0.9700 . ?
N31 C33 1.460(19) . ?
N31 C34 1.48(2) . ?
N31 H31C 0.9100 . ?
C33 H33A 0.9600 . ?
C33 H33B 0.9600 . ?
C33 H33C 0.9600 . ?
C34 H34A 0.9600 . ?
C34 H34B 0.9600 . ?
C34 H34C 0.9600 . ?
O28 C41 1.41(2) . ?
O28 H28A 0.8200 . ?
C41 C42 1.45(3) . ?
C41 H41A 0.9700 . ?
C41 H41B 0.9700 . ?
C42 N41 1.54(2) . ?
C42 H42A 0.9700 . ?
C42 H42B 0.9700 . ?
N41 C44 1.410(16) . ?
N41 C43 1.48(3) . ?
N41 H41C 0.9100 . ?
C43 H43A 0.9600 . ?
C43 H43B 0.9600 . ?
C43 H43C 0.9600 . ?
C44 H44A 0.9600 . ?
C44 H44B 0.9600 . ?
C44 H44C 0.9600 . ?
O1W H11 0.8530 . ?
O1W H12 0.8524 . ?
O2W H21 0.8556 . ?
O2W H22 0.8518 . ?
O3W H31 0.8594 . ?
O3W H32 0.8391 . ?
